data_7048908
loop_
_publ_author_name
'Gyton, Matthew R.'
'Hood, Thomas M.'
'Chaplin, Adrian B.'

_publ_section_title
;
 A convenient method for the generation of {Rh(PNP)}<sup>+</sup> and
 {Rh(PONOP)}<sup>+</sup> fragments: reversible formation of vinylidene
 derivatives.
;
_journal_issue 9
_journal_name_full 'Dalton transactions (Cambridge, England : 2003)'
_journal_page_first 2877
_journal_page_last 2880
_journal_paper_doi 10.1039/c8dt05049j
_journal_volume 48
_journal_year 2019
_chemical_formula_moiety 'C39 H65 N P2 Rh, C H2 Cl2, C32 H12 B F24'
_chemical_formula_sum 'C72 H79 B Cl2 F24 N P2 Rh'
_chemical_formula_weight 1660.92
_chemical_melting_point ?
_space_group_crystal_system triclinic
_space_group_IT_number 2
_space_group_name_Hall '-P 1'
_space_group_name_H-M_alt 'P -1'
_symmetry_space_group_name_Hall '-P 1'
_symmetry_space_group_name_H-M 'P -1'
_atom_sites_solution_hydrogens geom
_atom_sites_solution_primary dual
_atom_sites_solution_secondary difmap
_audit_creation_date 2018-11-20
_audit_creation_method
;
Olex2 1.2
(compiled 2018.05.29 svn.r3510 for OlexSys, GUI svn.r5506)
;
_audit_update_record
;
2018-12-20 deposited with the CCDC.
2019-01-29 downloaded from the CCDC.
;
_cell_angle_alpha 107.1454(14)
_cell_angle_beta 107.1964(14)
_cell_angle_gamma 99.1527(12)
_cell_formula_units_Z 2
_cell_length_a 12.48767(18)
_cell_length_b 17.2204(3)
_cell_length_c 20.1861(3)
_cell_measurement_reflns_used 47281
_cell_measurement_temperature 150(2)
_cell_measurement_theta_max 33.9240
_cell_measurement_theta_min 2.9820
_cell_volume 3815.67(12)
_computing_cell_refinement 'CrysAlisPro 1.171.39.46 (Rigaku OD, 2018)'
_computing_data_collection 'CrysAlisPro 1.171.39.46 (Rigaku OD, 2018)'
_computing_data_reduction 'CrysAlisPro 1.171.39.46 (Rigaku OD, 2018)'
_computing_molecular_graphics 'Olex2 (Dolomanov et al., 2009)'
_computing_publication_material 'Olex2 (Dolomanov et al., 2009)'
_computing_structure_refinement 'ShelXL (Sheldrick, 2015)'
_computing_structure_solution 'ShelXT (Sheldrick, 2015)'
_diffrn_ambient_temperature 150(2)
_diffrn_detector 'CCD plate'
_diffrn_detector_area_resol_mean 5.3046
_diffrn_detector_type AtlasS2
_diffrn_measured_fraction_theta_full 0.999
_diffrn_measured_fraction_theta_max 0.999
_diffrn_measurement_details
;
List of Runs (angles in degrees, time in seconds):

  # Type    Start    End  Width  t~exp~   \w     \q     \k     \f   Frames
#--------------------------------------------------------------------------
  1  \w    -50.00  49.00   1.00   10.81    --   24.25 -37.00 -90.00   99
  2  \w     -8.00 100.00   1.00   10.81    --   24.25  77.00-180.00  108
  3  \w    -52.00  57.00   1.00   10.81    --   24.25 -77.00 -90.00  109
  4  \w     -8.00 100.00   1.00   10.81    --   24.25  77.00 -30.00  108
  5  \w     -8.00 100.00   1.00   10.81    --   24.25  77.00 -90.00  108
  6  \w     -4.00  97.00   1.00   10.81    --   24.25  57.00-180.00  101
  7  \w    -20.00  65.00   1.00   10.81    --   24.25 -99.00  60.00   85
  8  \w    -96.00 -59.00   1.00   10.81    --  -23.31 -57.00   0.00   37
  9  \w   -110.00 -55.00   1.00   10.81    --  -23.31 178.00  90.00   55
 10  \w   -112.00 -57.00   1.00   10.81    --  -23.31-178.00  60.00   55
 11  \w     34.00 111.00   1.00   10.81    --   24.25-178.00-120.00   77
 12  \w     34.00 111.00   1.00   10.81    --   24.25-178.00-180.00   77
 13  \w      0.00  99.00   1.00   10.81    --   24.25  37.00  90.00   99
;
_diffrn_measurement_device 'four-circle diffractometer'
_diffrn_measurement_device_type 'Oxford Diffraction: SuperNova, Dual, Cu at zero, AtlasS2'
_diffrn_measurement_method '\w scans'
_diffrn_orient_matrix_type 'CrysAlisPro convention (1999,Acta A55,543-557)'
_diffrn_orient_matrix_UB_11 0.0559386000
_diffrn_orient_matrix_UB_12 0.0289383000
_diffrn_orient_matrix_UB_13 0.0199691000
_diffrn_orient_matrix_UB_21 0.0025176000
_diffrn_orient_matrix_UB_22 -0.0103121000
_diffrn_orient_matrix_UB_23 0.0318533000
_diffrn_orient_matrix_UB_31 0.0260226000
_diffrn_orient_matrix_UB_32 -0.0325587000
_diffrn_orient_matrix_UB_33 -0.0120059000
_diffrn_radiation_monochromator mirror
_diffrn_radiation_probe x-ray
_diffrn_radiation_type MoK\a
_diffrn_radiation_wavelength 0.71073
_diffrn_reflns_av_R_equivalents 0.0430
_diffrn_reflns_av_unetI/netI 0.0287
_diffrn_reflns_Laue_measured_fraction_full 0.999
_diffrn_reflns_Laue_measured_fraction_max 0.999
_diffrn_reflns_limit_h_max 16
_diffrn_reflns_limit_h_min -16
_diffrn_reflns_limit_k_max 22
_diffrn_reflns_limit_k_min -22
_diffrn_reflns_limit_l_max 25
_diffrn_reflns_limit_l_min -25
_diffrn_reflns_number 97196
_diffrn_reflns_point_group_measured_fraction_full 0.999
_diffrn_reflns_point_group_measured_fraction_max 0.999
_diffrn_reflns_theta_full 27.103
_diffrn_reflns_theta_max 27.103
_diffrn_reflns_theta_min 2.984
_diffrn_source 'micro-focus sealed X-ray tube'
_diffrn_source_type 'SuperNova (Mo) X-ray Source'
_exptl_absorpt_coefficient_mu 0.435
_exptl_absorpt_correction_T_max 1.00000
_exptl_absorpt_correction_T_min 0.43823
_exptl_absorpt_correction_type multi-scan
_exptl_absorpt_process_details
;
CrysAlisPro 1.171.39.46 (Rigaku Oxford Diffraction, 2018)
Empirical absorption correction using spherical harmonics,
 implemented in SCALE3 ABSPACK scaling algorithm.
;
_exptl_crystal_colour 'dark green'
_exptl_crystal_density_diffrn 1.446
_exptl_crystal_density_meas ?
_exptl_crystal_description block
_exptl_crystal_F_000 1696
_exptl_crystal_recrystallization_method 'Crystals grown from CH2Cl2-hexane at 293 K'
_exptl_crystal_size_max 0.45
_exptl_crystal_size_mid 0.4
_exptl_crystal_size_min 0.1
_refine_diff_density_max 0.917
_refine_diff_density_min -0.969
_refine_diff_density_rms 0.064
_refine_ls_extinction_method none
_refine_ls_goodness_of_fit_ref 1.027
_refine_ls_hydrogen_treatment constr
_refine_ls_matrix_type full
_refine_ls_number_parameters 1127
_refine_ls_number_reflns 16797
_refine_ls_number_restraints 864
_refine_ls_restrained_S_all 1.183
_refine_ls_R_factor_all 0.0451
_refine_ls_R_factor_gt 0.0380
_refine_ls_shift/su_max 0.002
_refine_ls_shift/su_mean 0.000
_refine_ls_structure_factor_coef Fsqd
_refine_ls_weighting_details 'w=1/[\s^2^(Fo^2^)+(0.0429P)^2^+3.9152P] where P=(Fo^2^+2Fc^2^)/3'
_refine_ls_weighting_scheme calc
_refine_ls_wR_factor_gt 0.0932
_refine_ls_wR_factor_ref 0.0981
_reflns_Friedel_coverage 0.000
_reflns_number_gt 14711
_reflns_number_total 16797
_reflns_threshold_expression 'I > 2\s(I)'
_cod_data_source_file c8dt05049j3.cif
_cod_data_source_block 0445abc18s
_cod_depositor_comments
;
The following automatic conversions were performed:

'_chemical_melting_point' value 'not measured' was changed to '?' -
the value is undefined or not given.

'_exptl_crystal_density_meas' value 'not measured' was changed to '?'
- the value is perceived as not measured.

Automatic conversion script
Id: cif_fix_values 4973 2017-02-22 13:04:09Z antanas 

 Adding full bibliography for 7048901--7048908.cif.
;
_cod_original_cell_volume 3815.66(11)
_cod_database_code 7048908
_shelx_shelxl_version_number 2014/7
_shelx_space_group_comment
;
The symmetry employed for this shelxl refinement is uniquely defined
by the following loop, which should always be used as a source of
symmetry information in preference to the above space-group names.
They are only intended as comments.
;
_olex2_refinement_description
;
1. Fixed Uiso
 At 1.2 times of:
  All C(H) groups, All C(H,H) groups
 At 1.5 times of:
  All C(H,H,H) groups
2. Restrained distances
 C13A-C12 \\sim C15-C12 \\sim C14-C12 \\sim C14A-C12 \\sim C15A-C12 \\sim
C13-C12
 with sigma of 0.01
 C13A-C8 \\sim C15-C8 \\sim C14-C8 \\sim C14A-C8 \\sim C15A-C8 \\sim C13-C8
 with sigma of 0.01
 C13-C14 \\sim C14-C15 \\sim C15-C13 \\sim C13A-C14A \\sim C14A-C15A \\sim
C15A-C13A
 with sigma of 0.01
 Cl1A-C80A \\sim Cl1-C80 \\sim Cl2-C80 \\sim Cl2A-C80A
 with sigma of 0.01
 C207-F1 \\sim C207-F2 \\sim C207-F3 \\sim C207-F1A \\sim C207-F2A \\sim
C207-F3A
 with sigma of 0.01
 F1-F2 \\sim F2-F3 \\sim F3-F1 \\sim F1A-F2A \\sim F2A-F3A \\sim F3A-F1A
 with sigma of 0.01
 C203-F1 \\sim C203-F2 \\sim C203-F3 \\sim C203-F1A \\sim C203-F2A \\sim
C203-F3A
 with sigma of 0.01
 C215-F7 \\sim C215-F8 \\sim C215-F9 \\sim C215-F7A \\sim C215-F8A \\sim
C215-F9A
 with sigma of 0.01
 F7-F8 \\sim F8-F9 \\sim F9-F7 \\sim F7A-F8A \\sim F8A-F9A \\sim F9A-F7A
 with sigma of 0.01
 C211-F7 \\sim C211-F8 \\sim C211-F9 \\sim C211-F7A \\sim C211-F8A \\sim
C211-F9A
 with sigma of 0.01
 C216-F10 \\sim C216-F11 \\sim C216-F12 \\sim C216-F10A \\sim C216-F11A \\sim
C216-F12A
 with sigma of 0.01
 F10-F11 \\sim F11-F12 \\sim F12-F10 \\sim F10A-F11A \\sim F11A-F12A \\sim
F12A-F10A
 with sigma of 0.01
 C213-F10 \\sim C213-F11 \\sim C213-F12 \\sim C213-F10A \\sim C213-F11A \\sim
C213-F12A
 with sigma of 0.01
 C231-F19 \\sim C231-F20 \\sim C231-F21 \\sim C231-F19A \\sim C231-F20A \\sim
C231-F21A
 with sigma of 0.01
 F19-F20 \\sim F20-F21 \\sim F21-F19 \\sim F19A-F20A \\sim F20A-F21A \\sim
F21A-F19A
 with sigma of 0.01
 C227-F19 \\sim C227-F20 \\sim C227-F21 \\sim C227-F19A \\sim C227-F20A \\sim
C227-F21A
 with sigma of 0.01
 C232-F22 \\sim C232-F23 \\sim C232-F24 \\sim C232-F22A \\sim C232-F23A \\sim
C232-F24A
 with sigma of 0.01
 F22-F23 \\sim F23-F24 \\sim F24-F22 \\sim F22A-F23A \\sim F23A-F24A \\sim
F24A-F22A
 with sigma of 0.01
 C229-F22 \\sim C229-F23 \\sim C229-F24 \\sim C229-F22A \\sim C229-F23A \\sim
C229-F24A
 with sigma of 0.01
3. Uiso/Uaniso restraints and constraints
C15A \\sim C13 \\sim C14A \\sim C15 \\sim C13A \\sim C14 \\sim F1 \\sim F1A
\\sim F2 \\sim F2A \\sim F3 \\sim F3A \\sim F4 \\sim F5 \\sim F6 \\sim F7 \\sim
F7A \\sim F8 \\sim F8A \\sim F9 \\sim F9A \\sim F10 \\sim F10A \\sim F11 \\sim
F11A \\sim F12 \\sim F12A \\sim F13 \\sim F14 \\sim F15 \\sim F16 \\sim F17
\\sim F18 \\sim F19 \\sim F19A \\sim F20 \\sim F20A \\sim F21 \\sim F21A \\sim
F22 \\sim F22A \\sim F23 \\sim F23A \\sim F24 \\sim F24A \\sim Cl1 \\sim Cl2
\\sim C80 \\sim Cl1A \\sim C80A \\sim Cl2A: within 2A with sigma of 0.01 and
sigma for terminal atoms of 0.02
Uanis(C15A) \\sim Ueq, Uanis(C13) \\sim Ueq, Uanis(C14A) \\sim Ueq, Uanis(C15)
\\sim Ueq, Uanis(C13A) \\sim Ueq, Uanis(C14) \\sim Ueq, Uanis(F1) \\sim Ueq,
Uanis(F1A) \\sim Ueq, Uanis(F2) \\sim Ueq, Uanis(F2A) \\sim Ueq, Uanis(F3)
\\sim Ueq, Uanis(F3A) \\sim Ueq, Uanis(F4) \\sim Ueq, Uanis(F5) \\sim Ueq,
Uanis(F6) \\sim Ueq, Uanis(F7) \\sim Ueq, Uanis(F7A) \\sim Ueq, Uanis(F8) \\sim
Ueq, Uanis(F8A) \\sim Ueq, Uanis(F9) \\sim Ueq, Uanis(F9A) \\sim Ueq,
Uanis(F10) \\sim Ueq, Uanis(F10A) \\sim Ueq, Uanis(F11) \\sim Ueq, Uanis(F11A)
\\sim Ueq, Uanis(F12) \\sim Ueq, Uanis(F12A) \\sim Ueq, Uanis(F13) \\sim Ueq,
Uanis(F14) \\sim Ueq, Uanis(F15) \\sim Ueq, Uanis(F16) \\sim Ueq, Uanis(F17)
\\sim Ueq, Uanis(F18) \\sim Ueq, Uanis(F19) \\sim Ueq, Uanis(F19A) \\sim Ueq,
Uanis(F20) \\sim Ueq, Uanis(F20A) \\sim Ueq, Uanis(F21) \\sim Ueq, Uanis(F21A)
\\sim Ueq, Uanis(F22) \\sim Ueq, Uanis(F22A) \\sim Ueq, Uanis(F23) \\sim Ueq,
Uanis(F23A) \\sim Ueq, Uanis(F24) \\sim Ueq, Uanis(F24A) \\sim Ueq, Uanis(Cl1)
\\sim Ueq, Uanis(Cl2) \\sim Ueq, Uanis(C80) \\sim Ueq, Uanis(Cl1A) \\sim Ueq,
Uanis(C80A) \\sim Ueq, Uanis(Cl2A) \\sim Ueq: with sigma of 0.01 and sigma for
terminal atoms of 0.02
Uanis(Cl1) = Uanis(Cl1A)
Uanis(C80) = Uanis(C80A)
Uanis(Cl2A) = Uanis(Cl2)
4. Others
 Sof(C13A)=Sof(H13D)=Sof(H13E)=Sof(H13F)=Sof(C14A)=Sof(H14D)=Sof(H14E)=
 Sof(H14F)=Sof(C15A)=Sof(H15D)=Sof(H15E)=Sof(H15F)=1-FVAR(1)
 Sof(C13)=Sof(H13A)=Sof(H13B)=Sof(H13C)=Sof(C14)=Sof(H14A)=Sof(H14B)=Sof(H14C)=
 Sof(C15)=Sof(H15A)=Sof(H15B)=Sof(H15C)=FVAR(1)
 Sof(Cl1A)=Sof(Cl2A)=Sof(C80A)=Sof(H80A)=Sof(H80B)=1-FVAR(2)
 Sof(Cl1)=Sof(Cl2)=Sof(C80)=Sof(H80C)=Sof(H80D)=FVAR(2)
 Sof(F22A)=Sof(F23A)=Sof(F24A)=1-FVAR(3)
 Sof(F22)=Sof(F23)=Sof(F24)=FVAR(3)
 Sof(F19A)=Sof(F20A)=Sof(F21A)=1-FVAR(4)
 Sof(F19)=Sof(F20)=Sof(F21)=FVAR(4)
 Sof(F10A)=Sof(F11A)=Sof(F12A)=1-FVAR(5)
 Sof(F10)=Sof(F11)=Sof(F12)=FVAR(5)
 Sof(F7A)=Sof(F8A)=Sof(F9A)=1-FVAR(6)
 Sof(F7)=Sof(F8)=Sof(F9)=FVAR(6)
 Sof(F1A)=Sof(F2A)=Sof(F3A)=1-FVAR(7)
 Sof(F1)=Sof(F2)=Sof(F3)=FVAR(7)
5.a Secondary CH2 refined with riding coordinates:
 C26(H26A,H26B), C27(H27A,H27B), C80A(H80A,H80B), C80(H80C,H80D)
5.b Aromatic/amide H refined with riding coordinates:
 C5(H5), C7(H7), C9(H9), C11(H11), C22(H22), C23(H23), C24(H24), C202(H202),
 C204(H204), C206(H206), C210(H210), C212(H212), C214(H214), C218(H218),
 C220(H220), C222(H222), C226(H226), C228(H228), C230(H230)
5.c Idealised Me refined as rotating group:
 C13(H13A,H13B,H13C), C13A(H13D,H13E,H13F), C14(H14A,H14B,H14C), C14A(H14D,
 H14E,H14F), C15(H15A,H15B,H15C), C15A(H15D,H15E,H15F), C17(H17A,H17B,H17C),
 C18(H18A,H18B,H18C), C19(H19A,H19B,H19C), C29(H29A,H29B,H29C), C30(H30A,H30B,
 H30C), C31(H31A,H31B,H31C), C33(H33A,H33B,H33C), C34(H34A,H34B,H34C), C35(H35A,
 H35B,H35C), C37(H37A,H37B,H37C), C38(H38A,H38B,H38C), C39(H39A,H39B,H39C),
 C41(H41A,H41B,H41C), C42(H42A,H42B,H42C), C43(H43A,H43B,H43C)
;
_olex2_submission_special_instructions 'No special instructions were received'
_oxdiff_exptl_absorpt_empirical_details
;
Empirical correction (ABSPACK) includes:
- Absorption correction using spherical harmonics
- Frame scaling
;
_oxdiff_exptl_absorpt_empirical_full_max 2.170
_oxdiff_exptl_absorpt_empirical_full_min 0.426

loop_
_space_group_symop_operation_xyz
'x, y, z'
'-x, -y, -z'

loop_
_atom_site_label
_atom_site_type_symbol
_atom_site_fract_x
_atom_site_fract_y
_atom_site_fract_z
_atom_site_U_iso_or_equiv
_atom_site_adp_type
_atom_site_occupancy
_atom_site_site_symmetry_order
_atom_site_calc_flag
_atom_site_refinement_flags_posn
_atom_site_refinement_flags_adp
_atom_site_refinement_flags_occupancy
_atom_site_disorder_assembly
_atom_site_disorder_group
Rh1 Rh 0.04360(2) 0.24479(2) 0.69830(2) 0.01754(5) Uani 1 1 d . . . . .
P2 P 0.16660(4) 0.31557(3) 0.82058(3) 0.01882(11) Uani 1 1 d . . . . .
P3 P -0.08880(5) 0.20156(3) 0.57780(3) 0.02234(11) Uani 1 1 d . . . . .
N20 N -0.03435(15) 0.34614(11) 0.71798(10) 0.0211(3) Uani 1 1 d . . . . .
C4 C 0.11847(17) 0.16319(12) 0.68211(11) 0.0188(4) Uani 1 1 d . . . . .
C5 C 0.17911(18) 0.10768(12) 0.67523(12) 0.0212(4) Uani 1 1 d . . . . .
H5 H 0.2329 0.1125 0.6508 0.025 Uiso 1 1 calc R . . . .
C6 C 0.16801(18) 0.03774(12) 0.70366(11) 0.0207(4) Uani 1 1 d . . . . .
C7 C 0.26681(19) 0.01554(13) 0.73714(12) 0.0245(4) Uani 1 1 d . . . . .
H7 H 0.3400 0.0416 0.7374 0.029 Uiso 1 1 calc R . . . .
C8 C 0.2598(2) -0.04461(13) 0.77042(13) 0.0290(5) Uani 1 1 d D . . . .
C9 C 0.1514(2) -0.08262(14) 0.76775(13) 0.0289(5) Uani 1 1 d . . . . .
H9 H 0.1458 -0.1233 0.7906 0.035 Uiso 1 1 calc R . . . .
C10 C 0.04995(19) -0.06349(13) 0.73284(12) 0.0245(4) Uani 1 1 d . . . . .
C11 C 0.06023(18) -0.00277(12) 0.70104(11) 0.0216(4) Uani 1 1 d . . . . .
H11 H -0.0075 0.0114 0.6771 0.026 Uiso 1 1 calc R . . . .
C12 C 0.3687(2) -0.06651(16) 0.81069(16) 0.0448(7) Uani 1 1 d D . . . .
C13 C 0.4774(4) -0.0261(4) 0.8000(4) 0.0524(16) Uani 0.532(5) 1 d D U P A 1
H13A H 0.4621 -0.0405 0.7467 0.079 Uiso 0.532(5) 1 calc GR . P A 1
H13B H 0.5422 -0.0473 0.8218 0.079 Uiso 0.532(5) 1 calc GR . P A 1
H13C H 0.4977 0.0353 0.8244 0.079 Uiso 0.532(5) 1 calc GR . P A 1
C13A C 0.3435(5) -0.1261(4) 0.8506(4) 0.064(2) Uani 0.468(5) 1 d D U P A 2
H13D H 0.2947 -0.1814 0.8138 0.096 Uiso 0.468(5) 1 calc GR . P A 2
H13E H 0.3028 -0.1028 0.8832 0.096 Uiso 0.468(5) 1 calc GR . P A 2
H13F H 0.4170 -0.1325 0.8804 0.096 Uiso 0.468(5) 1 calc GR . P A 2
C14 C 0.3498(5) -0.1658(3) 0.7651(3) 0.0544(16) Uani 0.532(5) 1 d D U P A 1
H14A H 0.3427 -0.1739 0.7136 0.082 Uiso 0.532(5) 1 calc GR . P A 1
H14B H 0.2787 -0.1992 0.7653 0.082 Uiso 0.532(5) 1 calc GR . P A 1
H14C H 0.4167 -0.1840 0.7888 0.082 Uiso 0.532(5) 1 calc GR . P A 1
C14A C 0.4443(4) 0.0206(3) 0.8817(3) 0.0474(16) Uani 0.468(5) 1 d D U P A 2
H14D H 0.5146 0.0111 0.9121 0.071 Uiso 0.468(5) 1 calc GR . P A 2
H14E H 0.3972 0.0374 0.9118 0.071 Uiso 0.468(5) 1 calc GR . P A 2
H14F H 0.4665 0.0654 0.8637 0.071 Uiso 0.468(5) 1 calc GR . P A 2
C15 C 0.3841(5) -0.0567(5) 0.8868(3) 0.075(2) Uani 0.532(5) 1 d D U P A 1
H15A H 0.4506 -0.0770 0.9077 0.112 Uiso 0.532(5) 1 calc GR . P A 1
H15B H 0.3137 -0.0896 0.8882 0.112 Uiso 0.532(5) 1 calc GR . P A 1
H15C H 0.3986 0.0030 0.9162 0.112 Uiso 0.532(5) 1 calc GR . P A 1
C15A C 0.4394(5) -0.0885(5) 0.7674(4) 0.062(2) Uani 0.468(5) 1 d D U P A 2
H15D H 0.4603 -0.0430 0.7499 0.093 Uiso 0.468(5) 1 calc GR . P A 2
H15E H 0.3959 -0.1407 0.7245 0.093 Uiso 0.468(5) 1 calc GR . P A 2
H15F H 0.5104 -0.0970 0.7981 0.093 Uiso 0.468(5) 1 calc GR . P A 2
C16 C -0.0668(2) -0.10716(15) 0.73302(14) 0.0315(5) Uani 1 1 d . . . . .
C17 C -0.1691(2) -0.08693(19) 0.68437(17) 0.0451(7) Uani 1 1 d . . . . .
H17A H -0.1602 -0.0260 0.7032 0.068 Uiso 1 1 calc GR . . . .
H17B H -0.2418 -0.1169 0.6854 0.068 Uiso 1 1 calc GR . . . .
H17C H -0.1711 -0.1049 0.6331 0.068 Uiso 1 1 calc GR . . . .
C18 C -0.0644(3) -0.0769(2) 0.81257(16) 0.0506(7) Uani 1 1 d . . . . .
H18A H -0.0028 -0.0933 0.8440 0.076 Uiso 1 1 calc GR . . . .
H18B H -0.1397 -0.1026 0.8133 0.076 Uiso 1 1 calc GR . . . .
H18C H -0.0491 -0.0153 0.8316 0.076 Uiso 1 1 calc GR . . . .
C19 C -0.0867(3) -0.20361(17) 0.70441(18) 0.0470(7) Uani 1 1 d . . . . .
H19A H -0.0887 -0.2233 0.6532 0.070 Uiso 1 1 calc GR . . . .
H19B H -0.1609 -0.2307 0.7057 0.070 Uiso 1 1 calc GR . . . .
H19C H -0.0232 -0.2182 0.7361 0.070 Uiso 1 1 calc GR . . . .
C21 C 0.01506(19) 0.41278(13) 0.78379(12) 0.0238(4) Uani 1 1 d . . . . .
C22 C -0.0089(2) 0.49002(14) 0.79112(13) 0.0294(5) Uani 1 1 d . . . . .
H22 H 0.0273 0.5362 0.8372 0.035 Uiso 1 1 calc R . . . .
C23 C -0.0858(2) 0.49897(14) 0.73075(13) 0.0309(5) Uani 1 1 d . . . . .
H23 H -0.1007 0.5522 0.7342 0.037 Uiso 1 1 calc R . . . .
C24 C -0.1414(2) 0.43001(14) 0.66508(13) 0.0292(5) Uani 1 1 d . . . . .
H24 H -0.1971 0.4349 0.6238 0.035 Uiso 1 1 calc R . . . .
C25 C -0.11526(18) 0.35412(13) 0.66008(12) 0.0235(4) Uani 1 1 d . . . . .
C26 C 0.0926(2) 0.39756(14) 0.84880(12) 0.0281(5) Uani 1 1 d . . . . .
H26A H 0.0454 0.3802 0.8763 0.034 Uiso 1 1 calc R . . . .
H26B H 0.1521 0.4510 0.8830 0.034 Uiso 1 1 calc R . . . .
C27 C -0.1778(2) 0.27660(13) 0.59156(12) 0.0277(5) Uani 1 1 d . . . . .
H27A H -0.2004 0.2935 0.5476 0.033 Uiso 1 1 calc R . . . .
H27B H -0.2501 0.2480 0.5952 0.033 Uiso 1 1 calc R . . . .
C28 C 0.1731(2) 0.26209(14) 0.88940(12) 0.0293(5) Uani 1 1 d . . . . .
C29 C 0.0502(3) 0.20489(19) 0.86414(16) 0.0483(7) Uani 1 1 d . . . . .
H29A H -0.0056 0.2391 0.8627 0.073 Uiso 1 1 calc GR . . . .
H29B H 0.0474 0.1762 0.8992 0.073 Uiso 1 1 calc GR . . . .
H29C H 0.0301 0.1628 0.8144 0.073 Uiso 1 1 calc GR . . . .
C30 C 0.2072(3) 0.32315(16) 0.96952(13) 0.0401(6) Uani 1 1 d . . . . .
H30A H 0.2838 0.3623 0.9850 0.060 Uiso 1 1 calc GR . . . .
H30B H 0.2103 0.2911 1.0026 0.060 Uiso 1 1 calc GR . . . .
H30C H 0.1493 0.3551 0.9722 0.060 Uiso 1 1 calc GR . . . .
C31 C 0.2579(3) 0.20698(17) 0.88690(15) 0.0450(7) Uani 1 1 d . . . . .
H31A H 0.2411 0.1717 0.8351 0.067 Uiso 1 1 calc GR . . . .
H31B H 0.2490 0.1709 0.9155 0.067 Uiso 1 1 calc GR . . . .
H31C H 0.3379 0.2432 0.9084 0.067 Uiso 1 1 calc GR . . . .
C32 C 0.31193(19) 0.37697(14) 0.83051(13) 0.0287(5) Uani 1 1 d . . . . .
C33 C 0.2853(2) 0.42913(17) 0.78068(16) 0.0430(6) Uani 1 1 d . . . . .
H33A H 0.2346 0.3915 0.7301 0.065 Uiso 1 1 calc GR . . . .
H33B H 0.3581 0.4589 0.7796 0.065 Uiso 1 1 calc GR . . . .
H33C H 0.2461 0.4703 0.8005 0.065 Uiso 1 1 calc GR . . . .
C34 C 0.3784(2) 0.31754(18) 0.80054(19) 0.0502(8) Uani 1 1 d . . . . .
H34A H 0.3921 0.2809 0.8295 0.075 Uiso 1 1 calc GR . . . .
H34B H 0.4532 0.3505 0.8045 0.075 Uiso 1 1 calc GR . . . .
H34C H 0.3327 0.2829 0.7482 0.075 Uiso 1 1 calc GR . . . .
C35 C 0.3875(2) 0.43673(17) 0.91030(15) 0.0438(6) Uani 1 1 d . . . . .
H35A H 0.3422 0.4721 0.9309 0.066 Uiso 1 1 calc GR . . . .
H35B H 0.4562 0.4727 0.9099 0.066 Uiso 1 1 calc GR . . . .
H35C H 0.4121 0.4035 0.9411 0.066 Uiso 1 1 calc GR . . . .
C36 C -0.1963(2) 0.09619(14) 0.54061(14) 0.0325(5) Uani 1 1 d . . . . .
C37 C -0.2273(2) 0.08733(17) 0.60634(16) 0.0412(6) Uani 1 1 d . . . . .
H37A H -0.1560 0.0949 0.6475 0.062 Uiso 1 1 calc GR . . . .
H37B H -0.2793 0.0311 0.5911 0.062 Uiso 1 1 calc GR . . . .
H37C H -0.2663 0.1303 0.6226 0.062 Uiso 1 1 calc GR . . . .
C38 C -0.1374(2) 0.02750(15) 0.51489(15) 0.0412(6) Uani 1 1 d . . . . .
H38A H -0.1243 0.0290 0.4697 0.062 Uiso 1 1 calc GR . . . .
H38B H -0.1877 -0.0279 0.5044 0.062 Uiso 1 1 calc GR . . . .
H38C H -0.0627 0.0375 0.5542 0.062 Uiso 1 1 calc GR . . . .
C39 C -0.3092(2) 0.08478(17) 0.47670(17) 0.0486(7) Uani 1 1 d . . . . .
H39A H -0.3471 0.1284 0.4934 0.073 Uiso 1 1 calc GR . . . .
H39B H -0.3617 0.0289 0.4620 0.073 Uiso 1 1 calc GR . . . .
H39C H -0.2904 0.0898 0.4341 0.073 Uiso 1 1 calc GR . . . .
C40 C -0.0267(2) 0.22487(15) 0.50977(13) 0.0321(5) Uani 1 1 d . . . . .
C41 C 0.0289(3) 0.32038(17) 0.54184(16) 0.0440(6) Uani 1 1 d . . . . .
H41A H -0.0320 0.3500 0.5415 0.066 Uiso 1 1 calc GR . . . .
H41B H 0.0710 0.3354 0.5115 0.066 Uiso 1 1 calc GR . . . .
H41C H 0.0833 0.3369 0.5930 0.066 Uiso 1 1 calc GR . . . .
C42 C -0.1169(3) 0.20090(18) 0.43174(14) 0.0455(7) Uani 1 1 d . . . . .
H42A H -0.1464 0.1393 0.4085 0.068 Uiso 1 1 calc GR . . . .
H42B H -0.0805 0.2225 0.4015 0.068 Uiso 1 1 calc GR . . . .
H42C H -0.1815 0.2256 0.4352 0.068 Uiso 1 1 calc GR . . . .
C43 C 0.0689(3) 0.1801(2) 0.50547(16) 0.0457(7) Uani 1 1 d . . . . .
H43A H 0.1277 0.1970 0.5554 0.069 Uiso 1 1 calc GR . . . .
H43B H 0.1054 0.1958 0.4728 0.069 Uiso 1 1 calc GR . . . .
H43C H 0.0348 0.1189 0.4855 0.069 Uiso 1 1 calc GR . . . .
Cl1A Cl 0.4147(5) 0.8242(4) 1.1987(5) 0.0797(5) Uani 0.201(3) 1 d D U P B 2
Cl2A Cl 0.2414(12) 0.8981(13) 1.1702(8) 0.2046(19) Uani 0.201(3) 1 d D U P B 2
C80A C 0.305(4) 0.829(4) 1.1257(9) 0.0784(15) Uani 0.201(3) 1 d D U P B 2
H80A H 0.3359 0.8501 1.0928 0.094 Uiso 0.201(3) 1 calc R . P B 2
H80B H 0.2483 0.7726 1.0958 0.094 Uiso 0.201(3) 1 calc R . P B 2
Cl1 Cl 0.41374(13) 0.79328(10) 1.15490(12) 0.0797(5) Uani 0.799(3) 1 d D U P B 1
Cl2 Cl 0.2691(3) 0.8855(3) 1.2149(2) 0.2046(19) Uani 0.799(3) 1 d D U P B 1
C80 C 0.2947(9) 0.8364(9) 1.1371(3) 0.0784(15) Uani 0.799(3) 1 d D U P B 1
H80C H 0.3092 0.8774 1.1131 0.094 Uiso 0.799(3) 1 calc R . P B 1
H80D H 0.2243 0.7907 1.1016 0.094 Uiso 0.799(3) 1 calc R . P B 1
F1 F 0.5544(8) 0.2372(3) 0.6484(3) 0.074(2) Uani 0.535(14) 1 d D U P C 1
F1A F 0.4137(4) 0.3121(4) 0.6095(4) 0.0414(16) Uani 0.465(14) 1 d D U P C 2
F2 F 0.5612(5) 0.3185(4) 0.5897(2) 0.0484(13) Uani 0.535(14) 1 d D U P C 1
F2A F 0.4910(10) 0.2372(3) 0.6641(4) 0.077(3) Uani 0.465(14) 1 d D U P C 2
F3 F 0.4113(4) 0.2925(5) 0.6170(4) 0.0534(17) Uani 0.535(14) 1 d D U P C 1
F3A F 0.5692(6) 0.2875(7) 0.5974(4) 0.094(3) Uani 0.465(14) 1 d D U P C 2
F4 F 0.83804(15) 0.37238(10) 0.89392(9) 0.0502(4) Uani 1 1 d . U . . .
F5 F 0.90169(14) 0.50666(10) 0.93798(9) 0.0502(4) Uani 1 1 d . U . . .
F6 F 0.75779(17) 0.44829(13) 0.95844(9) 0.0563(5) Uani 1 1 d . U . . .
F7 F 0.09379(17) 0.63623(17) 0.67735(12) 0.0724(8) Uani 0.926(4) 1 d D U P D 1
F7A F 0.1745(13) 0.5430(14) 0.6015(5) 0.054(6) Uani 0.074(4) 1 d D U P D 2
F8 F 0.1146(2) 0.51540(13) 0.63477(15) 0.0858(10) Uani 0.926(4) 1 d D U P D 1
F8A F 0.1539(16) 0.6637(7) 0.6469(11) 0.077(7) Uani 0.074(4) 1 d D U P D 2
F9 F 0.19169(17) 0.6146(2) 0.60785(12) 0.0762(9) Uani 0.926(4) 1 d D U P D 1
F9A F 0.0751(7) 0.5624(16) 0.6694(9) 0.064(6) Uani 0.074(4) 1 d D U P D 2
F10 F 0.2708(4) 0.6285(3) 0.9344(3) 0.0480(12) Uani 0.620(16) 1 d D U P E 1
F10A F 0.4053(16) 0.7670(3) 0.9718(5) 0.082(3) Uani 0.380(16) 1 d D U P E 2
F11 F 0.4546(5) 0.6794(5) 0.9873(3) 0.0552(17) Uani 0.620(16) 1 d D U P E 1
F11A F 0.2655(6) 0.6592(10) 0.9406(5) 0.072(3) Uani 0.380(16) 1 d D U P E 2
F12 F 0.3454(6) 0.7568(3) 0.9569(3) 0.0522(13) Uani 0.620(16) 1 d D U P E 1
F12A F 0.4413(8) 0.6548(8) 0.9803(4) 0.041(2) Uani 0.380(16) 1 d D U P E 2
F13 F 0.6859(2) 0.56023(13) 0.46532(9) 0.0648(6) Uani 1 1 d . U . . .
F14 F 0.66257(16) 0.46689(9) 0.51415(9) 0.0503(4) Uani 1 1 d . U . . .
F15 F 0.82008(14) 0.56319(12) 0.56118(10) 0.0539(4) Uani 1 1 d . U . . .
F16 F 0.56339(14) 0.81482(9) 0.54915(8) 0.0403(3) Uani 1 1 d . U . . .
F17 F 0.40483(13) 0.75181(11) 0.55362(11) 0.0551(5) Uani 1 1 d . U . . .
F18 F 0.53341(15) 0.84898(9) 0.65127(8) 0.0444(4) Uani 1 1 d . U . . .
F19 F 1.1293(4) 0.8282(3) 0.9558(7) 0.064(2) Uani 0.56(3) 1 d D U P F 1
F19A F 1.0575(7) 0.6956(7) 0.9503(9) 0.053(2) Uani 0.44(3) 1 d D U P F 2
F20 F 1.0620(6) 0.7123(7) 0.8633(3) 0.0546(18) Uani 0.56(3) 1 d D U P F 1
F20A F 1.1276(6) 0.8250(5) 0.9749(8) 0.066(3) Uani 0.44(3) 1 d D U P F 2
F21 F 1.0689(8) 0.7147(8) 0.9695(7) 0.065(2) Uani 0.56(3) 1 d D U P F 1
F21A F 1.0761(10) 0.7372(12) 0.8650(5) 0.064(3) Uani 0.44(3) 1 d D U P F 2
F22 F 0.8542(6) 0.9790(4) 1.0290(4) 0.078(2) Uani 0.577(18) 1 d D U P G 1
F22A F 0.6648(4) 0.9277(6) 0.9568(6) 0.062(3) Uani 0.423(18) 1 d D U P G 2
F23 F 0.7566(10) 0.9765(4) 0.9231(4) 0.0701(19) Uani 0.577(18) 1 d D U P G 1
F23A F 0.8287(10) 0.9587(7) 1.0399(3) 0.069(3) Uani 0.423(18) 1 d D U P G 2
F24 F 0.6748(5) 0.9190(4) 0.9794(5) 0.0625(18) Uani 0.577(18) 1 d D U P G 1
F24A F 0.8139(13) 0.9927(4) 0.9472(8) 0.079(3) Uani 0.423(18) 1 d D U P G 2
C201 C 0.63123(17) 0.53549(12) 0.77457(11) 0.0189(4) Uani 1 1 d . . . . .
C202 C 0.56991(18) 0.46071(13) 0.71361(11) 0.0227(4) Uani 1 1 d . . . . .
H202 H 0.5154 0.4633 0.6706 0.027 Uiso 1 1 calc R . . . .
C203 C 0.5859(2) 0.38277(13) 0.71379(12) 0.0266(5) Uani 1 1 d D . . . .
C204 C 0.6639(2) 0.37533(13) 0.77517(12) 0.0255(4) Uani 1 1 d . . . . .
H204 H 0.6768 0.3223 0.7746 0.031 Uiso 1 1 calc R . . . .
C205 C 0.72230(18) 0.44791(13) 0.83727(12) 0.0225(4) Uani 1 1 d . . . . .
C206 C 0.70543(18) 0.52579(13) 0.83691(11) 0.0209(4) Uani 1 1 d . . . . .
H206 H 0.7460 0.5743 0.8808 0.025 Uiso 1 1 calc R . . . .
C207 C 0.5219(2) 0.30643(15) 0.64513(14) 0.0461(7) Uani 1 1 d D . . . .
C208 C 0.8040(2) 0.44323(15) 0.90614(13) 0.0310(5) Uani 1 1 d . . . . .
C209 C 0.48655(17) 0.63101(12) 0.78038(11) 0.0200(4) Uani 1 1 d . . . . .
C210 C 0.38330(18) 0.61200(12) 0.71992(12) 0.0226(4) Uani 1 1 d . . . . .
H210 H 0.3851 0.5951 0.6711 0.027 Uiso 1 1 calc R . . . .
C211 C 0.27809(18) 0.61702(13) 0.72910(13) 0.0249(4) Uani 1 1 d D . . . .
C212 C 0.27138(18) 0.64032(13) 0.79904(13) 0.0259(4) Uani 1 1 d . . . . .
H212 H 0.1999 0.6449 0.8054 0.031 Uiso 1 1 calc R . . . .
C213 C 0.37155(18) 0.65682(13) 0.85976(12) 0.0235(4) Uani 1 1 d D . . . .
C214 C 0.47639(18) 0.65178(12) 0.85037(12) 0.0212(4) Uani 1 1 d . . . . .
H214 H 0.5435 0.6628 0.8929 0.025 Uiso 1 1 calc R . . . .
C215 C 0.1703(2) 0.59604(15) 0.66207(15) 0.0372(6) Uani 1 1 d D . . . .
C216 C 0.3654(2) 0.68216(15) 0.93560(14) 0.0342(5) Uani 1 1 d D . . . .
C217 C 0.61241(17) 0.63737(12) 0.69326(11) 0.0190(4) Uani 1 1 d . . . . .
C218 C 0.65531(17) 0.58877(13) 0.64373(11) 0.0199(4) Uani 1 1 d . . . . .
H218 H 0.6844 0.5442 0.6541 0.024 Uiso 1 1 calc R . . . .
C219 C 0.65687(18) 0.60348(13) 0.57963(11) 0.0225(4) Uani 1 1 d . . . . .
C220 C 0.61486(18) 0.66729(13) 0.56193(12) 0.0238(4) Uani 1 1 d . . . . .
H220 H 0.6147 0.6768 0.5179 0.029 Uiso 1 1 calc R . . . .
C221 C 0.57292(18) 0.71695(13) 0.61069(12) 0.0227(4) Uani 1 1 d . . . . .
C222 C 0.57232(18) 0.70251(12) 0.67443(11) 0.0213(4) Uani 1 1 d . . . . .
H222 H 0.5436 0.7381 0.7068 0.026 Uiso 1 1 calc R . . . .
C223 C 0.7052(2) 0.54926(15) 0.52956(13) 0.0310(5) Uani 1 1 d . . . . .
C224 C 0.5196(2) 0.78309(15) 0.59139(13) 0.0306(5) Uani 1 1 d . . . . .
C225 C 0.71845(17) 0.70632(12) 0.83670(11) 0.0183(4) Uani 1 1 d . . . . .
C226 C 0.83418(18) 0.70307(12) 0.85344(11) 0.0203(4) Uani 1 1 d . . . . .
H226 H 0.8501 0.6536 0.8266 0.024 Uiso 1 1 calc R . . . .
C227 C 0.92682(18) 0.76897(13) 0.90756(11) 0.0218(4) Uani 1 1 d D . . . .
C228 C 0.90868(18) 0.84329(13) 0.94689(12) 0.0228(4) Uani 1 1 d . . . . .
H228 H 0.9716 0.8881 0.9848 0.027 Uiso 1 1 calc R . . . .
C229 C 0.79486(18) 0.84972(12) 0.92881(11) 0.0211(4) Uani 1 1 d D . . . .
C230 C 0.70253(17) 0.78311(12) 0.87536(11) 0.0194(4) Uani 1 1 d . . . . .
H230 H 0.6259 0.7898 0.8646 0.023 Uiso 1 1 calc R . . . .
C231 C 1.04657(19) 0.75748(14) 0.92425(13) 0.0320(5) Uani 1 1 d D . . . .
C232 C 0.77292(19) 0.93111(14) 0.96654(12) 0.0319(5) Uani 1 1 d D . . . .
B200 B 0.6121(2) 0.62686(14) 0.77154(12) 0.0186(4) Uani 1 1 d . . . . .

loop_
_atom_site_aniso_label
_atom_site_aniso_U_11
_atom_site_aniso_U_22
_atom_site_aniso_U_33
_atom_site_aniso_U_23
_atom_site_aniso_U_13
_atom_site_aniso_U_12
Rh1 0.01936(8) 0.01607(8) 0.01612(8) 0.00527(6) 0.00393(6) 0.00788(6)
P2 0.0199(2) 0.0191(2) 0.0157(2) 0.00573(19) 0.0041(2) 0.00610(19)
P3 0.0257(3) 0.0182(2) 0.0178(3) 0.00432(19) 0.0009(2) 0.0094(2)
N20 0.0207(9) 0.0213(8) 0.0209(9) 0.0066(7) 0.0060(7) 0.0093(7)
C4 0.0201(10) 0.0193(9) 0.0159(9) 0.0076(7) 0.0050(8) 0.0029(7)
C5 0.0219(10) 0.0183(9) 0.0254(10) 0.0079(8) 0.0105(8) 0.0072(8)
C6 0.0248(10) 0.0153(9) 0.0209(10) 0.0049(7) 0.0070(8) 0.0080(8)
C7 0.0223(10) 0.0179(9) 0.0304(11) 0.0068(8) 0.0073(9) 0.0059(8)
C8 0.0266(11) 0.0229(10) 0.0347(12) 0.0119(9) 0.0039(10) 0.0101(9)
C9 0.0306(12) 0.0243(10) 0.0323(12) 0.0163(9) 0.0062(10) 0.0072(9)
C10 0.0243(11) 0.0226(10) 0.0233(10) 0.0083(8) 0.0057(9) 0.0039(8)
C11 0.0206(10) 0.0198(9) 0.0213(10) 0.0068(8) 0.0037(8) 0.0064(8)
C12 0.0295(13) 0.0490(16) 0.0658(19) 0.0384(15) 0.0096(13) 0.0186(12)
C13 0.033(3) 0.050(3) 0.077(4) 0.029(3) 0.010(3) 0.023(2)
C13A 0.041(4) 0.070(4) 0.089(5) 0.057(4) 0.004(4) 0.019(3)
C14 0.046(3) 0.040(3) 0.084(4) 0.028(3) 0.019(3) 0.029(2)
C14A 0.033(3) 0.057(4) 0.045(3) 0.019(3) -0.001(2) 0.021(3)
C15 0.057(4) 0.138(7) 0.043(3) 0.039(4) 0.015(3) 0.059(4)
C15A 0.060(4) 0.088(5) 0.057(4) 0.032(4) 0.025(3) 0.055(4)
C16 0.0264(12) 0.0335(12) 0.0334(12) 0.0170(10) 0.0081(10) 0.0012(9)
C17 0.0245(12) 0.0582(17) 0.0571(18) 0.0347(15) 0.0110(12) 0.0044(12)
C18 0.0456(16) 0.0649(19) 0.0412(16) 0.0214(14) 0.0205(13) 0.0014(14)
C19 0.0387(15) 0.0349(14) 0.0588(18) 0.0193(13) 0.0108(13) -0.0040(11)
C21 0.0243(11) 0.0231(10) 0.0233(10) 0.0051(8) 0.0089(9) 0.0101(8)
C22 0.0321(12) 0.0228(10) 0.0294(12) 0.0019(9) 0.0112(10) 0.0112(9)
C23 0.0358(13) 0.0225(10) 0.0363(13) 0.0082(9) 0.0138(10) 0.0169(9)
C24 0.0292(12) 0.0271(11) 0.0321(12) 0.0108(9) 0.0076(10) 0.0163(9)
C25 0.0215(10) 0.0239(10) 0.0241(11) 0.0075(8) 0.0062(8) 0.0099(8)
C26 0.0325(12) 0.0275(11) 0.0219(11) 0.0043(9) 0.0076(9) 0.0150(9)
C27 0.0261(11) 0.0234(10) 0.0258(11) 0.0056(9) -0.0011(9) 0.0125(9)
C28 0.0423(14) 0.0272(11) 0.0180(10) 0.0105(9) 0.0080(10) 0.0093(10)
C29 0.0567(18) 0.0495(16) 0.0351(14) 0.0191(12) 0.0180(13) -0.0053(14)
C30 0.0630(18) 0.0382(13) 0.0189(11) 0.0109(10) 0.0126(11) 0.0166(13)
C31 0.076(2) 0.0367(14) 0.0287(13) 0.0174(11) 0.0140(13) 0.0301(14)
C32 0.0219(11) 0.0247(11) 0.0316(12) 0.0068(9) 0.0047(9) 0.0010(9)
C33 0.0423(15) 0.0349(13) 0.0422(15) 0.0170(11) 0.0086(12) -0.0077(11)
C34 0.0290(14) 0.0413(15) 0.075(2) 0.0082(14) 0.0268(14) 0.0041(11)
C35 0.0320(14) 0.0387(14) 0.0392(15) 0.0066(11) -0.0027(11) -0.0031(11)
C36 0.0299(12) 0.0199(10) 0.0333(12) 0.0062(9) -0.0053(10) 0.0067(9)
C37 0.0313(13) 0.0343(13) 0.0552(17) 0.0203(12) 0.0092(12) 0.0060(11)
C38 0.0474(16) 0.0215(11) 0.0387(14) 0.0024(10) 0.0005(12) 0.0127(11)
C39 0.0389(15) 0.0307(13) 0.0487(16) 0.0099(12) -0.0144(13) 0.0032(11)
C40 0.0444(14) 0.0335(12) 0.0220(11) 0.0124(9) 0.0107(10) 0.0180(11)
C41 0.0577(18) 0.0376(14) 0.0388(15) 0.0176(12) 0.0193(13) 0.0082(13)
C42 0.0660(19) 0.0464(15) 0.0222(12) 0.0125(11) 0.0080(12) 0.0253(14)
C43 0.0543(17) 0.0630(18) 0.0374(15) 0.0266(13) 0.0236(13) 0.0333(15)
Cl1A 0.0795(8) 0.0700(9) 0.1220(15) 0.0564(10) 0.0533(9) 0.0329(7)
Cl2A 0.0993(18) 0.270(3) 0.172(3) -0.040(3) 0.081(2) 0.0251(18)
C80A 0.056(3) 0.092(3) 0.086(3) 0.041(3) 0.017(2) 0.019(2)
Cl1 0.0795(8) 0.0700(9) 0.1220(15) 0.0564(10) 0.0533(9) 0.0329(7)
Cl2 0.0993(18) 0.270(3) 0.172(3) -0.040(3) 0.081(2) 0.0251(18)
C80 0.056(3) 0.092(3) 0.086(3) 0.041(3) 0.017(2) 0.019(2)
F1 0.112(5) 0.0241(17) 0.048(3) -0.0043(15) -0.011(3) 0.029(2)
F1A 0.037(2) 0.022(3) 0.041(2) 0.008(2) -0.0058(19) -0.0112(16)
F2 0.062(3) 0.045(2) 0.0228(18) -0.0089(16) 0.0102(15) 0.0238(19)
F2A 0.121(6) 0.0178(19) 0.048(3) 0.0044(18) -0.016(3) 0.003(3)
F3 0.046(3) 0.031(3) 0.055(3) -0.001(2) 0.010(2) -0.0156(17)
F3A 0.055(3) 0.092(6) 0.073(4) -0.050(4) 0.014(3) 0.026(4)
F4 0.0589(10) 0.0393(8) 0.0480(9) 0.0193(7) 0.0022(8) 0.0279(8)
F5 0.0405(9) 0.0461(9) 0.0443(9) 0.0211(7) -0.0121(7) 0.0036(7)
F6 0.0688(12) 0.0851(13) 0.0335(9) 0.0375(9) 0.0224(8) 0.0321(10)
F7 0.0364(11) 0.104(2) 0.0610(13) 0.0120(12) 0.0008(9) 0.0446(12)
F7A 0.030(8) 0.081(10) 0.032(8) 0.005(8) -0.005(7) 0.024(8)
F8 0.0581(15) 0.0453(12) 0.0898(19) 0.0083(12) -0.0325(13) -0.0121(11)
F8A 0.060(10) 0.093(10) 0.070(10) 0.054(9) -0.014(9) 0.028(9)
F9 0.0323(10) 0.150(3) 0.0519(13) 0.0596(16) 0.0038(9) 0.0186(13)
F9A 0.039(9) 0.079(11) 0.061(10) 0.025(9) 0.006(8) 0.007(9)
F10 0.049(2) 0.060(2) 0.052(2) 0.0279(16) 0.0350(17) 0.0120(16)
F10A 0.163(9) 0.046(3) 0.059(4) 0.016(3) 0.070(5) 0.038(4)
F11 0.042(2) 0.098(5) 0.0293(19) 0.015(2) 0.0166(16) 0.035(3)
F11A 0.037(3) 0.154(8) 0.058(4) 0.055(5) 0.035(3) 0.052(4)
F12 0.082(3) 0.0477(19) 0.046(2) 0.0147(15) 0.041(2) 0.0385(19)
F12A 0.048(4) 0.052(4) 0.028(3) 0.017(3) 0.012(2) 0.025(3)
F13 0.1117(16) 0.0873(13) 0.0392(9) 0.0381(9) 0.0501(11) 0.0703(13)
F14 0.0658(11) 0.0326(8) 0.0527(10) 0.0020(7) 0.0349(9) 0.0144(8)
F15 0.0366(9) 0.0683(11) 0.0608(11) 0.0138(9) 0.0273(8) 0.0251(8)
F16 0.0589(10) 0.0346(7) 0.0345(8) 0.0212(6) 0.0155(7) 0.0180(7)
F17 0.0302(8) 0.0543(10) 0.0770(12) 0.0380(9) -0.0023(8) 0.0163(7)
F18 0.0668(11) 0.0398(8) 0.0387(8) 0.0173(7) 0.0220(8) 0.0349(8)
F19 0.017(2) 0.032(2) 0.124(5) 0.008(3) 0.021(3) 0.0024(16)
F19A 0.025(3) 0.043(4) 0.094(6) 0.038(4) 0.010(3) 0.019(2)
F20 0.027(2) 0.061(4) 0.061(3) -0.005(2) 0.0173(18) 0.020(2)
F20A 0.024(3) 0.056(4) 0.074(5) -0.008(3) -0.011(3) 0.007(3)
F21 0.045(3) 0.101(5) 0.067(4) 0.052(4) 0.013(2) 0.037(3)
F21A 0.035(3) 0.118(7) 0.056(4) 0.036(4) 0.027(3) 0.033(4)
F22 0.049(2) 0.040(2) 0.079(4) -0.032(2) -0.018(2) 0.018(2)
F22A 0.026(3) 0.044(3) 0.073(5) -0.023(3) -0.005(3) 0.021(2)
F23 0.122(5) 0.043(3) 0.067(3) 0.029(2) 0.039(3) 0.054(3)
F23A 0.095(6) 0.061(4) 0.026(3) -0.012(2) -0.001(3) 0.048(4)
F24 0.061(3) 0.044(2) 0.083(4) 0.001(2) 0.048(3) 0.019(2)
F24A 0.127(7) 0.019(2) 0.118(6) 0.021(3) 0.086(5) 0.018(3)
C201 0.0185(9) 0.0221(9) 0.0187(9) 0.0076(8) 0.0088(8) 0.0077(8)
C202 0.0238(10) 0.0240(10) 0.0184(10) 0.0079(8) 0.0048(8) 0.0064(8)
C203 0.0323(12) 0.0213(10) 0.0211(10) 0.0045(8) 0.0065(9) 0.0064(9)
C204 0.0320(12) 0.0216(10) 0.0262(11) 0.0103(8) 0.0124(9) 0.0099(9)
C205 0.0240(10) 0.0256(10) 0.0212(10) 0.0112(8) 0.0090(8) 0.0089(8)
C206 0.0228(10) 0.0212(9) 0.0176(9) 0.0057(8) 0.0072(8) 0.0064(8)
C207 0.0581(19) 0.0256(12) 0.0328(14) 0.0018(10) -0.0054(13) 0.0120(12)
C208 0.0382(13) 0.0296(11) 0.0266(11) 0.0142(9) 0.0076(10) 0.0132(10)
C209 0.0198(10) 0.0166(9) 0.0240(10) 0.0072(8) 0.0078(8) 0.0061(7)
C210 0.0206(10) 0.0197(9) 0.0245(10) 0.0065(8) 0.0059(8) 0.0046(8)
C211 0.0184(10) 0.0219(10) 0.0329(12) 0.0115(9) 0.0056(9) 0.0060(8)
C212 0.0193(10) 0.0250(10) 0.0398(13) 0.0157(9) 0.0136(9) 0.0098(8)
C213 0.0261(11) 0.0214(10) 0.0296(11) 0.0123(8) 0.0143(9) 0.0105(8)
C214 0.0207(10) 0.0208(9) 0.0236(10) 0.0099(8) 0.0073(8) 0.0071(8)
C215 0.0209(11) 0.0422(14) 0.0415(14) 0.0128(11) 0.0046(10) 0.0077(10)
C216 0.0370(13) 0.0429(14) 0.0380(14) 0.0214(11) 0.0226(11) 0.0214(11)
C217 0.0152(9) 0.0204(9) 0.0175(9) 0.0055(7) 0.0021(7) 0.0045(7)
C218 0.0181(9) 0.0224(10) 0.0185(9) 0.0078(8) 0.0042(8) 0.0073(8)
C219 0.0206(10) 0.0251(10) 0.0203(10) 0.0068(8) 0.0058(8) 0.0079(8)
C220 0.0239(10) 0.0289(11) 0.0182(10) 0.0104(8) 0.0048(8) 0.0078(9)
C221 0.0207(10) 0.0241(10) 0.0210(10) 0.0096(8) 0.0023(8) 0.0080(8)
C222 0.0201(10) 0.0211(10) 0.0204(10) 0.0055(8) 0.0051(8) 0.0077(8)
C223 0.0364(13) 0.0373(12) 0.0258(11) 0.0133(10) 0.0145(10) 0.0175(10)
C224 0.0329(12) 0.0315(12) 0.0286(12) 0.0148(9) 0.0062(10) 0.0141(10)
C225 0.0199(10) 0.0209(9) 0.0156(9) 0.0082(7) 0.0063(8) 0.0069(8)
C226 0.0218(10) 0.0198(9) 0.0209(10) 0.0065(8) 0.0096(8) 0.0083(8)
C227 0.0186(10) 0.0249(10) 0.0236(10) 0.0109(8) 0.0073(8) 0.0076(8)
C228 0.0211(10) 0.0213(10) 0.0210(10) 0.0066(8) 0.0037(8) 0.0020(8)
C229 0.0234(10) 0.0192(9) 0.0203(10) 0.0066(8) 0.0075(8) 0.0064(8)
C230 0.0179(9) 0.0218(9) 0.0207(10) 0.0092(8) 0.0071(8) 0.0079(8)
C231 0.0206(11) 0.0314(12) 0.0389(13) 0.0092(10) 0.0069(10) 0.0076(9)
C232 0.0312(12) 0.0241(11) 0.0332(13) 0.0029(9) 0.0083(10) 0.0091(9)
B200 0.0186(11) 0.0203(10) 0.0170(10) 0.0064(8) 0.0061(9) 0.0070(8)

loop_
_atom_type_symbol
_atom_type_description
_atom_type_scat_dispersion_real
_atom_type_scat_dispersion_imag
_atom_type_scat_source
C C 0.0033 0.0016 'International Tables Vol C Tables 4.2.6.8 and 6.1.1.4'
H H 0.0000 0.0000 'International Tables Vol C Tables 4.2.6.8 and 6.1.1.4'
B B 0.0013 0.0007 'International Tables Vol C Tables 4.2.6.8 and 6.1.1.4'
Cl Cl 0.1484 0.1585 'International Tables Vol C Tables 4.2.6.8 and 6.1.1.4'
F F 0.0171 0.0103 'International Tables Vol C Tables 4.2.6.8 and 6.1.1.4'
N N 0.0061 0.0033 'International Tables Vol C Tables 4.2.6.8 and 6.1.1.4'
P P 0.1023 0.0942 'International Tables Vol C Tables 4.2.6.8 and 6.1.1.4'
Rh Rh -1.1178 0.9187 'International Tables Vol C Tables 4.2.6.8 and 6.1.1.4'

loop_
_geom_angle_atom_site_label_1
_geom_angle_atom_site_label_2
_geom_angle_atom_site_label_3
_geom_angle
P2 Rh1 P3 167.579(19)
N20 Rh1 P2 84.23(5)
N20 Rh1 P3 83.93(5)
C4 Rh1 P2 94.32(6)
C4 Rh1 P3 97.26(6)
C4 Rh1 N20 176.26(8)
C26 P2 Rh1 99.78(7)
C26 P2 C28 103.30(11)
C26 P2 C32 103.94(11)
C28 P2 Rh1 119.45(8)
C28 P2 C32 114.02(11)
C32 P2 Rh1 113.24(8)
C27 P3 Rh1 99.86(7)
C27 P3 C36 103.54(11)
C27 P3 C40 104.03(11)
C36 P3 Rh1 116.98(8)
C36 P3 C40 114.48(11)
C40 P3 Rh1 114.96(8)
C21 N20 Rh1 119.60(14)
C25 N20 Rh1 119.66(13)
C25 N20 C21 118.96(17)
C5 C4 Rh1 175.63(18)
C4 C5 C6 123.31(19)
C7 C6 C5 119.89(19)
C7 C6 C11 119.49(19)
C11 C6 C5 120.52(18)
C6 C7 C8 120.8(2)
C7 C8 C12 121.3(2)
C9 C8 C7 118.0(2)
C9 C8 C12 120.6(2)
C8 C9 C10 122.6(2)
C9 C10 C16 119.77(19)
C11 C10 C9 117.8(2)
C11 C10 C16 122.4(2)
C10 C11 C6 121.16(19)
C8 C12 C14 105.5(3)
C8 C12 C14A 104.2(2)
C13 C12 C8 112.9(3)
C13 C12 C14 101.1(3)
C13A C12 C8 112.8(3)
C13A C12 C14A 100.8(3)
C15 C12 C8 113.7(3)
C15 C12 C13 114.6(4)
C15 C12 C14 107.6(4)
C15A C12 C8 114.2(3)
C15A C12 C13A 115.2(4)
C15A C12 C14A 108.0(4)
C10 C16 C19 110.3(2)
C17 C16 C10 112.29(19)
C17 C16 C18 108.3(2)
C17 C16 C19 108.1(2)
C18 C16 C10 108.5(2)
C18 C16 C19 109.2(2)
N20 C21 C22 121.4(2)
N20 C21 C26 116.95(18)
C22 C21 C26 121.59(19)
C23 C22 C21 119.1(2)
C22 C23 C24 119.6(2)
C25 C24 C23 119.4(2)
N20 C25 C24 121.3(2)
N20 C25 C27 117.43(18)
C24 C25 C27 121.29(19)
C21 C26 P2 112.85(15)
C25 C27 P3 112.74(15)
C29 C28 P2 105.58(17)
C29 C28 C30 109.0(2)
C29 C28 C31 108.7(2)
C30 C28 P2 113.79(16)
C31 C28 P2 110.40(17)
C31 C28 C30 109.2(2)
C33 C32 P2 105.34(16)
C34 C32 P2 110.25(16)
C34 C32 C33 107.9(2)
C34 C32 C35 109.7(2)
C35 C32 P2 114.33(18)
C35 C32 C33 109.1(2)
C37 C36 P3 105.71(16)
C37 C36 C38 108.8(2)
C37 C36 C39 108.8(2)
C38 C36 P3 108.88(18)
C38 C36 C39 109.6(2)
C39 C36 P3 114.87(17)
C41 C40 P3 105.89(16)
C42 C40 P3 114.1(2)
C42 C40 C41 108.9(2)
C42 C40 C43 109.7(2)
C43 C40 P3 109.53(16)
C43 C40 C41 108.5(2)
Cl2A C80A Cl1A 102.6(12)
Cl2 C80 Cl1 113.3(3)
C202 C201 C206 115.28(18)
C202 C201 B200 120.84(18)
C206 C201 B200 123.86(18)
C203 C202 C201 122.27(19)
C202 C203 C207 119.1(2)
C204 C203 C202 121.3(2)
C204 C203 C207 119.58(19)
C205 C204 C203 117.60(19)
C204 C205 C206 120.84(19)
C204 C205 C208 119.98(19)
C206 C205 C208 119.17(19)
C205 C206 C201 122.62(19)
F1 C207 F2 99.7(4)
F1 C207 C203 113.9(3)
F1A C207 F2A 99.5(4)
F1A C207 C203 110.6(3)
F2 C207 C203 106.7(3)
F2A C207 C203 109.9(3)
F3 C207 F1 112.7(4)
F3 C207 F2 104.5(4)
F3 C207 C203 117.1(4)
F3A C207 F1A 107.5(4)
F3A C207 F2A 109.9(4)
F3A C207 C203 117.9(4)
F4 C208 F5 105.9(2)
F4 C208 C205 113.22(19)
F5 C208 C205 112.34(19)
F6 C208 F4 106.96(19)
F6 C208 F5 105.4(2)
F6 C208 C205 112.4(2)
C210 C209 C214 115.80(19)
C210 C209 B200 123.25(18)
C214 C209 B200 120.92(18)
C211 C210 C209 122.1(2)
C210 C211 C215 119.6(2)
C212 C211 C210 120.9(2)
C212 C211 C215 119.57(19)
C211 C212 C213 118.32(19)
C212 C213 C214 120.6(2)
C212 C213 C216 118.80(19)
C214 C213 C216 120.6(2)
C213 C214 C209 122.3(2)
F7 C215 C211 112.6(2)
F7A C215 F8A 105.7(6)
F7A C215 C211 112.7(5)
F8 C215 F7 105.1(2)
F8 C215 C211 111.9(2)
F8A C215 C211 111.8(6)
F9 C215 F7 106.5(2)
F9 C215 F8 107.2(3)
F9 C215 C211 113.1(2)
F9A C215 F7A 106.3(6)
F9A C215 F8A 106.1(6)
F9A C215 C211 113.6(6)
F10 C216 C213 109.3(3)
F10A C216 C213 111.4(4)
F11 C216 F10 105.8(3)
F11 C216 F12 109.6(3)
F11 C216 C213 115.0(3)
F11A C216 F10A 106.9(4)
F11A C216 F12A 107.2(5)
F11A C216 C213 117.6(5)
F12 C216 F10 103.6(3)
F12 C216 C213 112.7(3)
F12A C216 F10A 101.5(5)
F12A C216 C213 111.0(4)
C218 C217 C222 115.35(18)
C218 C217 B200 125.41(17)
C222 C217 B200 119.16(17)
C219 C218 C217 122.22(18)
C218 C219 C223 119.17(19)
C220 C219 C218 121.05(19)
C220 C219 C223 119.78(19)
C219 C220 C221 117.76(19)
C220 C221 C224 119.60(19)
C222 C221 C220 120.97(19)
C222 C221 C224 119.28(19)
C221 C222 C217 122.63(19)
F13 C223 F14 107.3(2)
F13 C223 F15 106.8(2)
F13 C223 C219 113.61(19)
F14 C223 C219 112.32(19)
F15 C223 F14 104.18(19)
F15 C223 C219 112.0(2)
F16 C224 F17 106.50(19)
F16 C224 F18 106.00(19)
F16 C224 C221 113.36(19)
F17 C224 C221 111.05(19)
F18 C224 F17 106.6(2)
F18 C224 C221 112.88(19)
C226 C225 C230 115.25(18)
C226 C225 B200 120.83(17)
C230 C225 B200 123.77(18)
C227 C226 C225 122.77(18)
C226 C227 C231 118.67(18)
C228 C227 C226 120.91(19)
C228 C227 C231 120.40(19)
C227 C228 C229 117.47(19)
C228 C229 C232 118.91(18)
C230 C229 C228 121.25(18)
C230 C229 C232 119.82(18)
C229 C230 C225 122.23(19)
F19 C231 F20 107.1(4)
F19 C231 F21 106.1(4)
F19 C231 C227 114.0(3)
F19A C231 C227 111.9(4)
F20 C231 C227 112.1(3)
F20A C231 F19A 105.7(5)
F20A C231 F21A 107.0(5)
F20A C231 C227 113.2(4)
F21 C231 F20 104.6(4)
F21 C231 C227 112.2(4)
F21A C231 F19A 105.4(5)
F21A C231 C227 113.0(4)
F22 C232 F23 107.1(4)
F22 C232 F24 107.1(4)
F22 C232 C229 115.0(3)
F22A C232 F23A 105.7(4)
F22A C232 F24A 107.6(4)
F22A C232 C229 115.0(4)
F23 C232 C229 111.4(3)
F23A C232 C229 111.0(4)
F24 C232 F23 103.4(4)
F24 C232 C229 112.0(3)
F24A C232 F23A 104.1(4)
F24A C232 C229 112.7(3)
C209 B200 C201 106.70(16)
C209 B200 C217 110.41(16)
C209 B200 C225 111.45(16)
C217 B200 C201 111.95(16)
C225 B200 C201 111.87(16)
C225 B200 C217 104.56(16)

loop_
_geom_bond_atom_site_label_1
_geom_bond_atom_site_label_2
_geom_bond_distance
Rh1 P2 2.3080(5)
Rh1 P3 2.3167(5)
Rh1 N20 2.1241(16)
Rh1 C4 1.812(2)
P2 C26 1.850(2)
P2 C28 1.870(2)
P2 C32 1.871(2)
P3 C27 1.847(2)
P3 C36 1.867(2)
P3 C40 1.872(2)
N20 C21 1.361(3)
N20 C25 1.359(3)
C4 C5 1.312(3)
C5 C6 1.484(3)
C6 C7 1.391(3)
C6 C11 1.392(3)
C7 C8 1.396(3)
C8 C9 1.385(3)
C8 C12 1.530(3)
C9 C10 1.397(3)
C10 C11 1.387(3)
C10 C16 1.532(3)
C12 C13 1.529(5)
C12 C13A 1.529(5)
C12 C14 1.625(5)
C12 C14A 1.636(5)
C12 C15 1.446(5)
C12 C15A 1.434(5)
C16 C17 1.523(3)
C16 C18 1.525(4)
C16 C19 1.540(4)
C21 C22 1.384(3)
C21 C26 1.504(3)
C22 C23 1.378(3)
C23 C24 1.384(3)
C24 C25 1.379(3)
C25 C27 1.499(3)
C28 C29 1.532(4)
C28 C30 1.533(3)
C28 C31 1.532(4)
C32 C33 1.536(3)
C32 C34 1.518(3)
C32 C35 1.536(3)
C36 C37 1.529(4)
C36 C38 1.533(3)
C36 C39 1.542(3)
C40 C41 1.533(4)
C40 C42 1.530(3)
C40 C43 1.530(3)
Cl1A C80A 1.725(8)
Cl2A C80A 1.715(9)
Cl1 C80 1.755(4)
Cl2 C80 1.699(5)
F1 C207 1.332(4)
F1A C207 1.364(5)
F2 C207 1.402(4)
F2A C207 1.388(5)
F3 C207 1.280(5)
F3A C207 1.264(5)
F4 C208 1.334(3)
F5 C208 1.339(3)
F6 C208 1.333(3)
F7 C215 1.322(3)
F7A C215 1.314(6)
F8 C215 1.316(3)
F8A C215 1.320(6)
F9 C215 1.312(3)
F9A C215 1.307(6)
F10 C216 1.369(4)
F10A C216 1.357(5)
F11 C216 1.300(4)
F11A C216 1.290(5)
F12 C216 1.318(4)
F12A C216 1.350(5)
F13 C223 1.323(3)
F14 C223 1.340(3)
F15 C223 1.334(3)
F16 C224 1.335(3)
F17 C224 1.338(3)
F18 C224 1.336(3)
F19 C231 1.308(4)
F19A C231 1.329(5)
F20 C231 1.334(4)
F20A C231 1.317(5)
F21 C231 1.330(5)
F21A C231 1.321(5)
F22 C232 1.290(4)
F22A C232 1.294(5)
F23 C232 1.330(4)
F23A C232 1.331(5)
F24 C232 1.323(4)
F24A C232 1.315(5)
C201 C202 1.398(3)
C201 C206 1.398(3)
C201 B200 1.645(3)
C202 C203 1.389(3)
C203 C204 1.386(3)
C203 C207 1.491(3)
C204 C205 1.382(3)
C205 C206 1.392(3)
C205 C208 1.494(3)
C209 C210 1.400(3)
C209 C214 1.401(3)
C209 B200 1.639(3)
C210 C211 1.392(3)
C211 C212 1.381(3)
C211 C215 1.501(3)
C212 C213 1.387(3)
C213 C214 1.389(3)
C213 C216 1.492(3)
C217 C218 1.398(3)
C217 C222 1.404(3)
C217 B200 1.644(3)
C218 C219 1.395(3)
C219 C220 1.384(3)
C219 C223 1.497(3)
C220 C221 1.388(3)
C221 C222 1.382(3)
C221 C224 1.498(3)
C225 C226 1.398(3)
C225 C230 1.401(3)
C225 B200 1.642(3)
C226 C227 1.387(3)
C227 C228 1.385(3)
C227 C231 1.492(3)
C228 C229 1.390(3)
C229 C230 1.387(3)
C229 C232 1.495(3)
